data_7023658
loop_
_publ_author_name
'Howson, Suzanne E.'
'Clarkson, Guy J.'
'Faulkner, Alan D.'
'Kaner, Rebecca A.'
'Whitmore, Michael J.'
'Scott, Peter'

_publ_section_title
;
 Optically pure heterobimetallic helicates from self-assembly and click
 strategies.
;
_journal_issue 42
_journal_name_full 'Dalton transactions (Cambridge, England : 2003)'
_journal_page_first 14967
_journal_page_last 14981
_journal_paper_doi 10.1039/c3dt51725j
_journal_volume 42
_journal_year 2013
_chemical_absolute_configuration rmad
_chemical_formula_moiety '2(C60 H57 Fe N9 O3), 4(Cl O4), 3(C O H4)'
_chemical_formula_sum 'C61.5 H63 Cl2 Fe N9 O12.5'
_chemical_formula_weight 1254.96
_chemical_name_systematic
; 
 ? 
;
_space_group_IT_number 198
_symmetry_cell_setting cubic
_symmetry_space_group_name_Hall 'P 2ac 2ab 3'
_symmetry_space_group_name_H-M 'P 21 3'
_atom_sites_solution_hydrogens geom
_atom_sites_solution_primary direct
_atom_sites_solution_secondary difmap
_audit_creation_method SHELXL-97
_cell_angle_alpha 90.00
_cell_angle_beta 90.00
_cell_angle_gamma 90.00
_cell_formula_units_Z 4
_cell_length_a 18.4606(2)
_cell_length_b 18.4606(2)
_cell_length_c 18.4606(2)
_cell_measurement_reflns_used 15202
_cell_measurement_temperature 120(2)
_cell_measurement_theta_max 27.48
_cell_measurement_theta_min 2.91
_cell_volume 6291.26(12)
_computing_cell_refinement 'DENZO (Otwinowski & Minor, 1997) & COLLECT (Hooft, R.W.W., 1998)'
_computing_data_collection 'COLLECT (Hooft, R.W.W., 1998)'
_computing_data_reduction 'DENZO (Otwinowski & Minor, 1997) & COLLECT (Hooft, R.W.W., 1998)'
_computing_molecular_graphics 'SHELXTL (Sheldrick, 1997)'
_computing_publication_material 'SHELXTL (Sheldrick, 1997)'
_computing_structure_refinement 'SHELXL-97 (Sheldrick, 1997)'
_computing_structure_solution 'SHELXS-97 (Sheldrick, 1990)'
_diffrn_ambient_temperature 120(2)
_diffrn_detector_area_resol_mean 9.091
_diffrn_measured_fraction_theta_full 0.995
_diffrn_measured_fraction_theta_max 0.995
_diffrn_measurement_device_type 'Bruker-Nonius Roper CCD camera on \k-goniostat'
_diffrn_measurement_method '\f & \w scans'
_diffrn_radiation_monochromator graphite
_diffrn_radiation_source 'Bruker-Nonius FR591 rotating anode'
_diffrn_radiation_type MoK\a
_diffrn_radiation_wavelength 0.71073
_diffrn_reflns_av_R_equivalents 0.0790
_diffrn_reflns_av_sigmaI/netI 0.1066
_diffrn_reflns_limit_h_max 18
_diffrn_reflns_limit_h_min -17
_diffrn_reflns_limit_k_max 23
_diffrn_reflns_limit_k_min -12
_diffrn_reflns_limit_l_max 17
_diffrn_reflns_limit_l_min -16
_diffrn_reflns_number 18110
_diffrn_reflns_theta_full 27.46
_diffrn_reflns_theta_max 27.46
_diffrn_reflns_theta_min 3.12
_diffrn_standards_decay_% nil
_exptl_absorpt_coefficient_mu 0.393
_exptl_absorpt_correction_T_max 0.7456
_exptl_absorpt_correction_T_min 0.5945
_exptl_absorpt_correction_type multi-scan
_exptl_absorpt_process_details 'SADABS 2007/2 (Sheldrick, G.M., 2007)'
_exptl_crystal_colour red
_exptl_crystal_density_diffrn 1.325
_exptl_crystal_density_method 'not measured'
_exptl_crystal_description block
_exptl_crystal_F_000 2620
_exptl_crystal_size_max 0.34
_exptl_crystal_size_mid 0.24
_exptl_crystal_size_min 0.15
_refine_diff_density_max 1.194
_refine_diff_density_min -0.371
_refine_diff_density_rms 0.082
_refine_ls_abs_structure_details 'Flack H D (1983), Acta Cryst. A39, 876-881, 2056 Friedel pairs'
_refine_ls_abs_structure_Flack 0.07(4)
_refine_ls_extinction_method none
_refine_ls_goodness_of_fit_ref 1.030
_refine_ls_hydrogen_treatment constr
_refine_ls_matrix_type full
_refine_ls_number_parameters 285
_refine_ls_number_reflns 4777
_refine_ls_number_restraints 36
_refine_ls_restrained_S_all 1.059
_refine_ls_R_factor_all 0.1241
_refine_ls_R_factor_gt 0.0797
_refine_ls_shift/su_max 0.000
_refine_ls_shift/su_mean 0.000
_refine_ls_structure_factor_coef Fsqd
_refine_ls_weighting_details 'calc w=1/[\s^2^(Fo^2^)+(0.1105P)^2^+4.5723P] where P=(Fo^2^+2Fc^2^)/3'
_refine_ls_weighting_scheme calc
_refine_ls_wR_factor_gt 0.1869
_refine_ls_wR_factor_ref 0.2090
_reflns_number_gt 3240
_reflns_number_total 4777
_reflns_threshold_expression >2sigma(I)
_cod_data_source_file c3dt51725j.txt
_cod_data_source_block sh5
_cod_original_sg_symbol_H-M P2(1)3
_cod_original_formula_sum 'C61.50 H63 Cl2 Fe N9 O12.50'
_cod_database_code 7023658

loop_
_symmetry_equiv_pos_as_xyz
'x, y, z'
'-x+1/2, -y, z+1/2'
'-x, y+1/2, -z+1/2'
'x+1/2, -y+1/2, -z'
'z, x, y'
'z+1/2, -x+1/2, -y'
'-z+1/2, -x, y+1/2'
'-z, x+1/2, -y+1/2'
'y, z, x'
'-y, z+1/2, -x+1/2'
'y+1/2, -z+1/2, -x'
'-y+1/2, -z, x+1/2'

loop_
_atom_site_label
_atom_site_type_symbol
_atom_site_fract_x
_atom_site_fract_y
_atom_site_fract_z
_atom_site_U_iso_or_equiv
_atom_site_adp_type
_atom_site_occupancy
_atom_site_symmetry_multiplicity
_atom_site_calc_flag
_atom_site_refinement_flags
_atom_site_disorder_assembly
_atom_site_disorder_group
Fe1 Fe 0.41412(4) 0.58588(4) 0.08588(4) 0.0234(3) Uani 1 3 d S . .
N1 N 0.3954(2) 0.4821(2) 0.0718(2) 0.0241(9) Uani 1 1 d . . .
C1 C 0.3985(3) 0.4433(3) 0.0092(3) 0.0283(12) Uani 1 1 d . . .
H1A H 0.4132 0.4670 -0.0340 0.034 Uiso 1 1 calc R . .
C2 C 0.3810(3) 0.3707(3) 0.0067(3) 0.0290(12) Uani 1 1 d . . .
H2A H 0.3843 0.3453 -0.0379 0.035 Uiso 1 1 calc R . .
C3 C 0.3587(3) 0.3347(3) 0.0682(3) 0.0326(13) Uani 1 1 d . . .
H3A H 0.3469 0.2847 0.0668 0.039 Uiso 1 1 calc R . .
C4 C 0.3540(3) 0.3744(3) 0.1333(3) 0.0274(11) Uani 1 1 d . . .
H4A H 0.3374 0.3522 0.1767 0.033 Uiso 1 1 calc R . .
C5 C 0.3741(3) 0.4462(3) 0.1319(3) 0.0260(11) Uani 1 1 d . . .
C6 C 0.3731(3) 0.4927(3) 0.1957(3) 0.0277(11) Uani 1 1 d . . .
H6A H 0.3596 0.4744 0.2419 0.033 Uiso 1 1 calc R . .
N2 N 0.3908(2) 0.5587(2) 0.1874(2) 0.0232(9) Uani 1 1 d . . .
C7 C 0.3996(3) 0.6059(3) 0.2525(3) 0.0263(11) Uani 1 1 d . . .
H7A H 0.3906 0.6569 0.2365 0.032 Uiso 1 1 calc R . .
C8 C 0.3480(2) 0.5905(3) 0.3134(3) 0.0273(11) Uani 1 1 d . . .
H8A H 0.3535 0.5396 0.3295 0.033 Uiso 1 1 calc R . .
H8B H 0.3588 0.6226 0.3550 0.033 Uiso 1 1 calc R . .
O3 O 0.27559(18) 0.6026(2) 0.28895(19) 0.0315(9) Uani 1 1 d . . .
C9 C 0.2230(3) 0.5823(4) 0.3403(3) 0.0393(14) Uani 1 1 d . . .
H9A H 0.2365 0.6010 0.3887 0.047 Uiso 1 1 calc R . .
H9B H 0.2200 0.5288 0.3431 0.047 Uiso 1 1 calc R . .
C10 C 0.1509(3) 0.6130(4) 0.3177(3) 0.0441(16) Uani 1 1 d . . .
N3 N 0.0928(3) 0.5726(4) 0.3356(3) 0.0686(18) Uani 1 1 d U . .
C11 C 0.0272(4) 0.6046(6) 0.3199(5) 0.082(3) Uani 1 1 d U . .
H11A H -0.0156 0.5788 0.3322 0.099 Uiso 1 1 calc R . .
C12 C 0.0195(5) 0.6695(6) 0.2887(5) 0.078(3) Uani 1 1 d U . .
H12A H -0.0276 0.6880 0.2792 0.094 Uiso 1 1 calc R . .
C13 C 0.0773(5) 0.7082(6) 0.2708(5) 0.085(3) Uani 1 1 d U . .
H13A H 0.0728 0.7544 0.2485 0.102 Uiso 1 1 calc R . .
C14 C 0.1442(4) 0.6786(5) 0.2859(5) 0.067(2) Uani 1 1 d . . .
H14A H 0.1866 0.7050 0.2737 0.080 Uiso 1 1 calc R . .
C15 C 0.4769(3) 0.6027(3) 0.2802(3) 0.0274(12) Uani 1 1 d . . .
C16 C 0.5129(3) 0.6674(3) 0.2958(3) 0.0333(13) Uani 1 1 d . . .
H16A H 0.4893 0.7125 0.2879 0.040 Uiso 1 1 calc R . .
C17 C 0.5836(3) 0.6661(3) 0.3228(3) 0.0371(13) Uani 1 1 d . . .
H17A H 0.6086 0.7101 0.3322 0.045 Uiso 1 1 calc R . .
C18 C 0.6167(3) 0.6010(3) 0.3355(3) 0.0379(14) Uani 1 1 d . . .
H18A H 0.6647 0.6002 0.3541 0.046 Uiso 1 1 calc R . .
C19 C 0.5816(3) 0.5365(3) 0.3218(3) 0.0421(15) Uani 1 1 d . . .
H19A H 0.6050 0.4917 0.3314 0.051 Uiso 1 1 calc R . .
C20 C 0.5116(3) 0.5378(3) 0.2938(3) 0.0359(13) Uani 1 1 d . . .
H20A H 0.4874 0.4935 0.2839 0.043 Uiso 1 1 calc R . .
Cl10 Cl 0.7868(4) 0.7132(4) 0.2868(4) 0.035(2) Uani 0.523(17) 3 d SP A 1
O11 O 0.7418(4) 0.7582(4) 0.2418(4) 0.058(5) Uani 0.523(17) 3 d SP A 1
O12 O 0.7898(16) 0.6445(18) 0.2491(17) 0.057(8) Uani 0.523(17) 1 d P A 1
Cl1A Cl 0.8036(4) 0.6964(4) 0.3036(4) 0.0242(19) Uani 0.477(17) 3 d SP A 2
O11A O 0.8484(4) 0.6516(4) 0.3484(4) 0.028(4) Uani 0.477(17) 3 d SP A 2
O12A O 0.7708(16) 0.649(2) 0.2538(14) 0.038(5) Uani 0.477(17) 1 d P A 2
Cl20 Cl 0.36790(12) 0.36790(12) 0.36790(12) 0.0559(9) Uani 1 3 d S . .
O21 O 0.4152(3) 0.4152(3) 0.4152(3) 0.095(3) Uani 1 3 d S . .
O22 O 0.3062(2) 0.4093(3) 0.3481(3) 0.0641(15) Uani 1 1 d . . .
O100 O 0.0465(8) 0.8956(9) 0.3062(8) 0.120(5) Uani 0.50 1 d PU . .
C101 C 0.0158(12) 0.9751(12) 0.3253(11) 0.093(6) Uani 0.50 1 d PU . .

loop_
_atom_site_aniso_label
_atom_site_aniso_U_11
_atom_site_aniso_U_22
_atom_site_aniso_U_33
_atom_site_aniso_U_23
_atom_site_aniso_U_13
_atom_site_aniso_U_12
Fe1 0.0234(3) 0.0234(3) 0.0234(3) 0.0036(3) -0.0036(3) -0.0036(3)
N1 0.022(2) 0.024(2) 0.026(2) 0.0011(17) -0.0016(17) -0.0018(16)
C1 0.030(3) 0.029(3) 0.026(3) -0.004(2) -0.004(2) -0.001(2)
C2 0.036(3) 0.022(3) 0.029(3) -0.001(2) -0.004(2) 0.000(2)
C3 0.041(3) 0.024(3) 0.032(3) 0.003(2) -0.007(2) -0.003(2)
C4 0.028(3) 0.030(3) 0.025(3) 0.007(2) -0.002(2) -0.003(2)
C5 0.027(3) 0.030(3) 0.021(3) 0.007(2) -0.004(2) -0.005(2)
C6 0.021(3) 0.033(3) 0.028(3) 0.006(2) -0.001(2) -0.002(2)
N2 0.018(2) 0.022(2) 0.029(2) 0.0011(17) -0.0013(17) -0.0006(16)
C7 0.027(3) 0.027(3) 0.025(3) -0.002(2) -0.001(2) -0.002(2)
C8 0.025(3) 0.030(3) 0.027(3) 0.003(2) 0.000(2) 0.002(2)
O3 0.0243(18) 0.047(2) 0.0235(19) 0.0029(16) -0.0021(14) 0.0014(16)
C9 0.034(3) 0.060(4) 0.024(3) 0.003(3) 0.005(2) 0.005(3)
C10 0.035(3) 0.070(5) 0.027(3) -0.010(3) 0.001(3) 0.008(3)
N3 0.036(3) 0.105(5) 0.064(4) 0.002(3) -0.005(3) -0.003(3)
C11 0.037(4) 0.130(6) 0.081(5) -0.014(5) 0.000(4) -0.009(4)
C12 0.062(5) 0.122(6) 0.051(4) -0.002(4) -0.014(4) 0.032(5)
C13 0.074(5) 0.104(6) 0.077(5) 0.005(4) 0.004(4) 0.040(5)
C14 0.034(4) 0.086(6) 0.081(6) 0.005(5) 0.004(4) 0.016(4)
C15 0.033(3) 0.023(3) 0.027(3) -0.001(2) -0.005(2) -0.001(2)
C16 0.034(3) 0.033(3) 0.033(3) -0.001(2) -0.010(2) -0.001(2)
C17 0.031(3) 0.039(3) 0.041(3) -0.010(2) -0.009(3) -0.003(3)
C18 0.028(3) 0.038(4) 0.048(4) -0.003(3) -0.009(3) -0.001(2)
C19 0.036(3) 0.037(3) 0.054(4) 0.001(3) -0.017(3) 0.005(3)
C20 0.032(3) 0.029(3) 0.047(4) -0.001(2) -0.003(3) -0.006(2)
Cl10 0.035(2) 0.035(2) 0.035(2) -0.001(2) 0.001(2) -0.001(2)
O11 0.058(5) 0.058(5) 0.058(5) 0.015(4) -0.015(4) 0.015(4)
O12 0.070(19) 0.042(9) 0.060(10) -0.015(6) 0.040(9) -0.025(10)
Cl1A 0.0242(19) 0.0242(19) 0.0242(19) -0.0028(18) 0.0028(18) -0.0028(18)
O11A 0.028(4) 0.028(4) 0.028(4) 0.001(3) -0.001(3) 0.001(3)
O12A 0.033(10) 0.062(9) 0.019(7) -0.020(6) 0.016(7) -0.015(7)
Cl20 0.0559(9) 0.0559(9) 0.0559(9) 0.0292(11) 0.0292(11) 0.0292(11)
O21 0.095(3) 0.095(3) 0.095(3) -0.021(3) -0.021(3) -0.021(3)
O22 0.045(3) 0.046(3) 0.101(4) 0.042(3) 0.031(3) 0.022(2)
O100 0.105(7) 0.142(8) 0.114(7) 0.058(6) -0.036(6) -0.007(6)
C101 0.100(9) 0.101(9) 0.077(8) -0.019(7) -0.016(7) -0.017(7)

loop_
_atom_type_symbol
_atom_type_description
_atom_type_scat_dispersion_real
_atom_type_scat_dispersion_imag
_atom_type_scat_source
C C 0.0033 0.0016 'International Tables Vol C Tables 4.2.6.8 and 6.1.1.4'
H H 0.0000 0.0000 'International Tables Vol C Tables 4.2.6.8 and 6.1.1.4'
N N 0.0061 0.0033 'International Tables Vol C Tables 4.2.6.8 and 6.1.1.4'
O O 0.0106 0.0060 'International Tables Vol C Tables 4.2.6.8 and 6.1.1.4'
Cl Cl 0.1484 0.1585 'International Tables Vol C Tables 4.2.6.8 and 6.1.1.4'
Fe Fe 0.3463 0.8444 'International Tables Vol C Tables 4.2.6.8 and 6.1.1.4'

loop_
_geom_angle_atom_site_label_1
_geom_angle_atom_site_label_2
_geom_angle_atom_site_label_3
_geom_angle
_geom_angle_site_symmetry_1
_geom_angle_site_symmetry_3
N1 Fe1 N1 93.79(16) 10_655 .
N1 Fe1 N1 93.79(16) 10_655 7_564
N1 Fe1 N1 93.79(16) . 7_564
N1 Fe1 N2 80.77(16) 10_655 10_655
N1 Fe1 N2 173.17(16) . 10_655
N1 Fe1 N2 90.71(16) 7_564 10_655
N1 Fe1 N2 90.71(16) 10_655 .
N1 Fe1 N2 80.77(16) . .
N1 Fe1 N2 173.17(16) 7_564 .
N2 Fe1 N2 95.08(16) 10_655 .
N1 Fe1 N2 173.17(16) 10_655 7_564
N1 Fe1 N2 90.71(16) . 7_564
N1 Fe1 N2 80.77(16) 7_564 7_564
N2 Fe1 N2 95.08(16) 10_655 7_564
N2 Fe1 N2 95.08(16) . 7_564
C5 N1 C1 116.8(4) . .
C5 N1 Fe1 115.0(3) . .
C1 N1 Fe1 128.2(3) . .
N1 C1 C2 122.0(5) . .
N1 C1 H1A 119.0 . .
C2 C1 H1A 119.0 . .
C3 C2 C1 120.7(5) . .
C3 C2 H2A 119.7 . .
C1 C2 H2A 119.7 . .
C2 C3 C4 118.1(5) . .
C2 C3 H3A 121.0 . .
C4 C3 H3A 121.0 . .
C5 C4 C3 117.9(5) . .
C5 C4 H4A 121.1 . .
C3 C4 H4A 121.1 . .
N1 C5 C4 124.6(5) . .
N1 C5 C6 112.2(4) . .
C4 C5 C6 123.3(5) . .
N2 C6 C5 117.6(5) . .
N2 C6 H6A 121.2 . .
C5 C6 H6A 121.2 . .
C6 N2 C7 119.3(4) . .
C6 N2 Fe1 114.4(4) . .
C7 N2 Fe1 126.0(3) . .
N2 C7 C8 115.0(4) . .
N2 C7 C15 110.6(4) . .
C8 C7 C15 109.7(4) . .
N2 C7 H7A 107.1 . .
C8 C7 H7A 107.1 . .
C15 C7 H7A 107.1 . .
O3 C8 C7 109.1(4) . .
O3 C8 H8A 109.9 . .
C7 C8 H8A 109.9 . .
O3 C8 H8B 109.9 . .
C7 C8 H8B 109.9 . .
H8A C8 H8B 108.3 . .
C9 O3 C8 113.0(4) . .
O3 C9 C10 108.8(5) . .
O3 C9 H9A 109.9 . .
C10 C9 H9A 109.9 . .
O3 C9 H9B 109.9 . .
C10 C9 H9B 109.9 . .
H9A C9 H9B 108.3 . .
N3 C10 C14 121.9(6) . .
N3 C10 C9 115.3(6) . .
C14 C10 C9 122.6(6) . .
C10 N3 C11 114.3(7) . .
C12 C11 N3 124.5(8) . .
C12 C11 H11A 117.7 . .
N3 C11 H11A 117.7 . .
C13 C12 C11 120.3(9) . .
C13 C12 H12A 119.8 . .
C11 C12 H12A 119.8 . .
C12 C13 C14 117.2(9) . .
C12 C13 H13A 121.4 . .
C14 C13 H13A 121.4 . .
C10 C14 C13 121.7(8) . .
C10 C14 H14A 119.1 . .
C13 C14 H14A 119.1 . .
C20 C15 C16 118.9(5) . .
C20 C15 C7 122.1(4) . .
C16 C15 C7 119.0(5) . .
C17 C16 C15 120.2(5) . .
C17 C16 H16A 119.9 . .
C15 C16 H16A 119.9 . .
C18 C17 C16 119.5(5) . .
C18 C17 H17A 120.2 . .
C16 C17 H17A 120.2 . .
C17 C18 C19 121.2(5) . .
C17 C18 H18A 119.4 . .
C19 C18 H18A 119.4 . .
C18 C19 C20 119.3(5) . .
C18 C19 H19A 120.3 . .
C20 C19 H19A 120.3 . .
C15 C20 C19 120.8(5) . .
C15 C20 H20A 119.6 . .
C19 C20 H20A 119.6 . .
O11 Cl10 O12 104.5(15) . 12_664
O11 Cl10 O12 104.5(15) . .
O12 Cl10 O12 113.9(12) 12_664 .
O11 Cl10 O12 104.5(15) . 6_566
O12 Cl10 O12 113.9(12) 12_664 6_566
O12 Cl10 O12 113.9(12) . 6_566
O12A Cl1A O12A 113.2(13) 12_664 .
O12A Cl1A O12A 113.2(13) 12_664 6_566
O12A Cl1A O12A 113.2(13) . 6_566
O12A Cl1A O11A 105.4(16) 12_664 .
O12A Cl1A O11A 105.4(16) . .
O12A Cl1A O11A 105.4(16) 6_566 .
O22 Cl20 O22 111.4(3) . 9
O22 Cl20 O22 111.4(3) . 5
O22 Cl20 O22 111.4(3) 9 5
O22 Cl20 O21 107.5(3) . .
O22 Cl20 O21 107.5(3) 9 .
O22 Cl20 O21 107.5(3) 5 .

loop_
_geom_bond_atom_site_label_1
_geom_bond_atom_site_label_2
_geom_bond_distance
_geom_bond_site_symmetry_2
Fe1 N1 1.963(4) 10_655
Fe1 N1 1.963(4) .
Fe1 N1 1.963(4) 7_564
Fe1 N2 1.987(4) 10_655
Fe1 N2 1.987(4) .
Fe1 N2 1.987(4) 7_564
N1 C5 1.350(6) .
N1 C1 1.361(6) .
C1 C2 1.380(7) .
C1 H1A 0.9500 .
C2 C3 1.378(7) .
C2 H2A 0.9500 .
C3 C4 1.408(8) .
C3 H3A 0.9500 .
C4 C5 1.377(7) .
C4 H4A 0.9500 .
C5 C6 1.460(7) .
C6 N2 1.270(6) .
C6 H6A 0.9500 .
N2 C7 1.495(6) .
C7 C8 1.502(7) .
C7 C15 1.516(7) .
C7 H7A 1.0000 .
C8 O3 1.430(6) .
C8 H8A 0.9900 .
C8 H8B 0.9900 .
O3 C9 1.407(6) .
C9 C10 1.506(8) .
C9 H9A 0.9900 .
C9 H9B 0.9900 .
C10 N3 1.348(9) .
C10 C14 1.351(10) .
N3 C11 1.378(11) .
C11 C12 1.338(13) .
C11 H11A 0.9500 .
C12 C13 1.325(13) .
C12 H12A 0.9500 .
C13 C14 1.379(11) .
C13 H13A 0.9500 .
C14 H14A 0.9500 .
C15 C20 1.383(8) .
C15 C16 1.397(7) .
C16 C17 1.397(8) .
C16 H16A 0.9500 .
C17 C18 1.369(8) .
C17 H17A 0.9500 .
C18 C19 1.378(8) .
C18 H18A 0.9500 .
C19 C20 1.393(8) .
C19 H19A 0.9500 .
C20 H20A 0.9500 .
Cl10 O11 1.439(18) .
Cl10 O12 1.45(3) 12_664
Cl10 O12 1.45(3) .
Cl10 O12 1.45(3) 6_566
Cl1A O12A 1.41(3) 12_664
Cl1A O12A 1.41(3) .
Cl1A O12A 1.41(3) 6_566
Cl1A O11A 1.432(17) .
Cl20 O22 1.419(4) .
Cl20 O22 1.419(4) 9
Cl20 O22 1.419(4) 5
Cl20 O21 1.513(10) .
O100 C101 1.61(3) .

loop_
_geom_hbond_atom_site_label_D
_geom_hbond_atom_site_label_H
_geom_hbond_atom_site_label_A
_geom_hbond_distance_DH
_geom_hbond_distance_HA
_geom_hbond_distance_DA
_geom_hbond_angle_DHA
C6 H6A O22 0.95 2.50 3.437(7) 167.7
C8 H8A O22 0.99 2.58 3.492(7) 152.7
